data_7057277
loop_
_publ_author_name
'Villa-P\'erez, C.'
'Ortega, I. C.'
'V\'elez-Mac\'ias, A.'
'Pay\'an, A. M.'
'Echeverr\'ia, G. A.'
'Soria, D. B.'
'Valencia-Uribe, G. C.'

_publ_section_title
;
 Crystal structure, physicochemical properties, Hirshfeld surface analysis
 and antibacterial activity assays of transition metal complexes of
 6-methoxyquinoline
;
_journal_issue 9
_journal_name_full 'New Journal of Chemistry'
_journal_page_first 7166
_journal_paper_doi 10.1039/C8NJ00661J
_journal_volume 42
_journal_year 2018
_chemical_formula_moiety 'Cu1, Cl2, (C10 H9 N1 O1)2'
_chemical_formula_sum 'C20 H18 Cl2 Cu N2 O2'
_chemical_formula_weight 452.8
_space_group_IT_number 14
_space_group_name_Hall '-P 2yn'
_space_group_name_H-M_alt 'P 1 21/n 1'
_symmetry_cell_setting monoclinic
_symmetry_Int_Tables_number 14
_symmetry_space_group_name_Hall '-P 2yn'
_symmetry_space_group_name_H-M 'P 1 21/n 1'
_atom_sites_solution_hydrogens difmap
_audit_creation_date 2017-12-29T10:27:19-00:00
_audit_creation_method 'WinGX routine CIF_UPDATE'
_audit_update_record
;
2017-12-29 deposited with the CCDC.
2018-04-06 downloaded from the CCDC.
;
_cell_angle_alpha 90
_cell_angle_beta 96.847(5)
_cell_angle_gamma 90
_cell_formula_units_Z 2
_cell_length_a 4.7645(3)
_cell_length_b 12.5214(6)
_cell_length_c 16.2924(8)
_cell_measurement_reflns_used 1061
_cell_measurement_temperature 297(2)
_cell_measurement_theta_max 72.414
_cell_measurement_theta_min 5.474
_cell_volume 965.04(9)
_computing_cell_refinement
;
        'Fri Oct 17 14:13:32 2014'
;
_computing_data_collection
;
        'Fri Oct 17 14:13:32 2014'
;
_computing_data_reduction
;
        'Fri Oct 17 14:13:32 2014'
;
_computing_structure_refinement 'SHELXL-2014/7 (Sheldrick, 2014)'
_diffrn_ambient_temperature 297(2)
_diffrn_detector 'CCD plate'
_diffrn_detector_area_resol_mean 16.0604
_diffrn_detector_type Eos
_diffrn_measured_fraction_theta_full 0.979
_diffrn_measured_fraction_theta_max 0.958
_diffrn_measurement_device 'four-circle diffractometer'
_diffrn_measurement_device_type 'Xcalibur, Eos, Gemini'
_diffrn_measurement_method '\w scans'
_diffrn_orient_matrix_UB_11 0.2264177
_diffrn_orient_matrix_UB_12 0.0687928
_diffrn_orient_matrix_UB_13 -0.0347963
_diffrn_orient_matrix_UB_21 0.0059338
_diffrn_orient_matrix_UB_22 -0.0789548
_diffrn_orient_matrix_UB_23 -0.0722251
_diffrn_orient_matrix_UB_31 -0.2343485
_diffrn_orient_matrix_UB_32 0.0646077
_diffrn_orient_matrix_UB_33 -0.0512615
_diffrn_radiation_monochromator graphite
_diffrn_radiation_probe x-ray
_diffrn_radiation_type CuK\a
_diffrn_radiation_wavelength 1.54184
_diffrn_reflns_av_R_equivalents 0.028
_diffrn_reflns_av_unetI/netI 0.0504
_diffrn_reflns_Laue_measured_fraction_full 0.979
_diffrn_reflns_Laue_measured_fraction_max 0.958
_diffrn_reflns_limit_h_max 5
_diffrn_reflns_limit_h_min -5
_diffrn_reflns_limit_k_max 15
_diffrn_reflns_limit_k_min -11
_diffrn_reflns_limit_l_max 18
_diffrn_reflns_limit_l_min -20
_diffrn_reflns_number 3026
_diffrn_reflns_point_group_measured_fraction_full 0.979
_diffrn_reflns_point_group_measured_fraction_max 0.958
_diffrn_reflns_theta_full 67.684
_diffrn_reflns_theta_max 72.117
_diffrn_reflns_theta_min 7.073
_diffrn_source 'Enhance (Cu) X-ray Source'
_exptl_absorpt_coefficient_mu 4.293
_exptl_absorpt_correction_T_max 1
_exptl_absorpt_correction_T_min 0.98222
_exptl_absorpt_correction_type multi-scan
_exptl_absorpt_process_details
;
        'Fri Oct 17 14:13:32 2014'
;
_exptl_crystal_colour brown
_exptl_crystal_density_diffrn 1.558
_exptl_crystal_description needle
_exptl_crystal_F_000 462
_exptl_crystal_size_max 0.215
_exptl_crystal_size_mid 0.027
_exptl_crystal_size_min 0.02
_refine_diff_density_max 0.384
_refine_diff_density_min -0.305
_refine_diff_density_rms 0.07
_refine_ls_extinction_method none
_refine_ls_goodness_of_fit_ref 1.05
_refine_ls_hydrogen_treatment refall
_refine_ls_matrix_type full
_refine_ls_number_parameters 160
_refine_ls_number_reflns 1820
_refine_ls_number_restraints 0
_refine_ls_restrained_S_all 1.05
_refine_ls_R_factor_all 0.0543
_refine_ls_R_factor_gt 0.0416
_refine_ls_shift/su_max 0
_refine_ls_shift/su_mean 0
_refine_ls_structure_factor_coef Fsqd
_refine_ls_weighting_details 'w=1/[\s^2^(Fo^2^)+(0.0642P)^2^+0.0924P] where P=(Fo^2^+2Fc^2^)/3'
_refine_ls_weighting_scheme calc
_refine_ls_wR_factor_gt 0.1059
_refine_ls_wR_factor_ref 0.1159
_reflns_Friedel_coverage 0
_reflns_number_gt 1492
_reflns_number_total 1820
_reflns_threshold_expression 'I > 2\s(I)'
_cod_data_source_file c8nj00661j2.cif
_cod_data_source_block cu6mq
_cod_depositor_comments 'Adding full bibliography for 7057277--7057281.cif.'
_cod_original_sg_symbol_H-M 'P 21/n'
_cod_database_code 7057277
_shelx_estimated_absorpt_t_min 0.459
_shelx_estimated_absorpt_t_max 0.919

loop_
_symmetry_equiv_pos_as_xyz
'x, y, z'
'-x+1/2, y+1/2, -z+1/2'
'-x, -y, -z'
'x-1/2, -y-1/2, z-1/2'

loop_
_atom_site_label
_atom_site_type_symbol
_atom_site_fract_x
_atom_site_fract_y
_atom_site_fract_z
_atom_site_U_iso_or_equiv
_atom_site_adp_type
_atom_site_occupancy
_atom_site_site_symmetry_order
_atom_site_calc_flag
_atom_site_refinement_flags_posn
_atom_site_refinement_flags_occupancy
Cu Cu 0 0 0 0.0359(2) Uani 1 2 d S P
Cl1 Cl 0.24105(18) 0.13884(6) 0.06103(5) 0.0470(2) Uani 1 1 d . .
C110 C 0.0986(7) -0.1452(2) 0.24296(18) 0.0380(6) Uani 1 1 d . .
N11 N 0.1089(6) -0.09055(19) 0.10070(15) 0.0379(5) Uani 1 1 d . .
C15 C -0.0094(7) -0.1306(3) 0.31928(19) 0.0433(7) Uani 1 1 d . .
C13 C 0.3919(8) -0.2374(3) 0.1566(2) 0.0485(8) Uani 1 1 d . .
C14 C 0.2938(8) -0.2269(3) 0.2309(2) 0.0447(7) Uani 1 1 d . .
C19 C 0.0079(6) -0.0771(2) 0.17547(17) 0.0356(6) Uani 1 1 d . .
C17 C -0.2908(7) 0.0165(3) 0.2601(2) 0.0450(7) Uani 1 1 d . .
C18 C -0.1890(7) 0.0033(2) 0.1863(2) 0.0410(7) Uani 1 1 d . .
C16 C -0.1992(7) -0.0506(3) 0.3279(2) 0.0435(7) Uani 1 1 d . .
C12 C 0.2928(8) -0.1675(3) 0.0921(2) 0.0460(7) Uani 1 1 d . .
O11 O -0.3153(7) -0.0292(2) 0.39828(16) 0.0597(7) Uani 1 1 d . .
C111 C -0.2590(13) -0.1038(4) 0.4647(3) 0.0706(13) Uani 1 1 d . .
H12 H 0.356(8) -0.172(3) 0.042(2) 0.044(9) Uiso 1 1 d . .
H15 H 0.040(8) -0.177(3) 0.360(3) 0.053(10) Uiso 1 1 d . .
H18 H -0.234(8) 0.043(3) 0.145(3) 0.049(11) Uiso 1 1 d . .
H13 H 0.536(8) -0.289(3) 0.149(2) 0.048(10) Uiso 1 1 d . .
H14 H 0.340(8) -0.267(3) 0.271(2) 0.048(10) Uiso 1 1 d . .
H17 H -0.435(9) 0.069(4) 0.266(3) 0.060(12) Uiso 1 1 d . .
H11B H -0.052(11) -0.099(4) 0.482(3) 0.066(13) Uiso 1 1 d . .
H11A H -0.366(14) -0.078(5) 0.510(4) 0.11(2) Uiso 1 1 d . .
H11C H -0.332(11) -0.163(5) 0.451(3) 0.076(17) Uiso 1 1 d . .

loop_
_atom_site_aniso_label
_atom_site_aniso_U_11
_atom_site_aniso_U_22
_atom_site_aniso_U_33
_atom_site_aniso_U_23
_atom_site_aniso_U_13
_atom_site_aniso_U_12
Cu 0.0499(4) 0.0309(3) 0.0258(3) 0.0011(2) 0.0003(2) -0.0039(2)
Cl1 0.0621(5) 0.0368(4) 0.0400(4) -0.0035(3) -0.0023(3) -0.0087(3)
C110 0.0438(16) 0.0355(14) 0.0336(13) 0.0033(11) 0.0003(11) -0.0007(12)
N11 0.0496(14) 0.0307(11) 0.0319(11) 0.0025(10) -0.0014(10) -0.0019(10)
C15 0.0552(19) 0.0388(15) 0.0351(14) 0.0106(12) 0.0021(13) 0.0034(13)
C13 0.0562(19) 0.0405(16) 0.0485(18) 0.0022(14) 0.0050(15) 0.0106(15)
C14 0.0577(19) 0.0353(15) 0.0395(15) 0.0103(13) -0.0007(13) 0.0063(14)
C19 0.0409(15) 0.0320(14) 0.0327(13) 0.0029(11) -0.0008(11) -0.0041(11)
C17 0.0501(18) 0.0394(15) 0.0455(17) 0.0039(13) 0.0053(14) 0.0054(14)
C18 0.0480(17) 0.0344(14) 0.0390(15) 0.0082(12) -0.0020(13) 0.0024(12)
C16 0.0508(18) 0.0415(16) 0.0387(15) 0.0033(13) 0.0078(13) -0.0019(13)
C12 0.057(2) 0.0416(16) 0.0394(15) -0.0031(14) 0.0085(14) 0.0003(14)
O11 0.0803(18) 0.0590(15) 0.0432(13) 0.0074(11) 0.0214(12) 0.0147(13)
C111 0.102(4) 0.068(3) 0.046(2) 0.012(2) 0.026(2) 0.007(3)

loop_
_atom_type_symbol
_atom_type_description
_atom_type_scat_dispersion_real
_atom_type_scat_dispersion_imag
_atom_type_scat_source
C C 0.0181 0.0091 'International Tables Vol C Tables 4.2.6.8 and 6.1.1.4'
H H 0 0 'International Tables Vol C Tables 4.2.6.8 and 6.1.1.4'
N N 0.0311 0.018 'International Tables Vol C Tables 4.2.6.8 and 6.1.1.4'
O O 0.0492 0.0322 'International Tables Vol C Tables 4.2.6.8 and 6.1.1.4'
Cu Cu -1.9646 0.5888 'International Tables Vol C Tables 4.2.6.8 and 6.1.1.4'
Cl Cl 0.3639 0.7018 'International Tables Vol C Tables 4.2.6.8 and 6.1.1.4'

loop_
_geom_angle_atom_site_label_1
_geom_angle_atom_site_label_2
_geom_angle_atom_site_label_3
_geom_angle
_geom_angle_site_symmetry_1
_geom_angle_site_symmetry_3
N11 Cu N11 180 . 3
N11 Cu Cl1 89.62(7) . 3
N11 Cu Cl1 90.38(7) 3 3
N11 Cu Cl1 90.38(7) . .
N11 Cu Cl1 89.62(7) 3 .
Cl1 Cu Cl1 180 3 .
C14 C110 C15 122.1(3) . .
C14 C110 C19 118.2(3) . .
C15 C110 C19 119.7(3) . .
C12 N11 C19 119.4(3) . .
C12 N11 Cu 115.8(2) . .
C19 N11 Cu 124.9(2) . .
C16 C15 C110 120.0(3) . .
C16 C15 H15 121(3) . .
C110 C15 H15 119(3) . .
C14 C13 C12 119.1(3) . .
C14 C13 H13 121(2) . .
C12 C13 H13 120(2) . .
C13 C14 C110 119.9(3) . .
C13 C14 H14 124(3) . .
C110 C14 H14 116(3) . .
N11 C19 C18 120.6(3) . .
N11 C19 C110 120.5(3) . .
C18 C19 C110 118.8(3) . .
C18 C17 C16 120.6(3) . .
C18 C17 H17 120(3) . .
C16 C17 H17 119(3) . .
C17 C18 C19 120.8(3) . .
C17 C18 H18 123(3) . .
C19 C18 H18 116(3) . .
O11 C16 C15 124.9(3) . .
O11 C16 C17 115.1(3) . .
C15 C16 C17 120.0(3) . .
N11 C12 C13 122.9(3) . .
N11 C12 H12 116(2) . .
C13 C12 H12 121(2) . .
C16 O11 C111 116.8(3) . .
O11 C111 H11B 105(3) . .
O11 C111 H11A 106(3) . .
H11B C111 H11A 110(4) . .
O11 C111 H11C 110(4) . .
H11B C111 H11C 120(5) . .
H11A C111 H11C 105(5) . .

loop_
_geom_bond_atom_site_label_1
_geom_bond_atom_site_label_2
_geom_bond_distance
_geom_bond_site_symmetry_2
Cu N11 2.011(2) .
Cu N11 2.011(2) 3
Cu Cl1 2.2490(7) 3
Cu Cl1 2.2490(7) .
C110 C14 1.411(5) .
C110 C15 1.413(4) .
C110 C19 1.417(4) .
N11 C12 1.321(4) .
N11 C19 1.373(4) .
C15 C16 1.368(5) .
C15 H15 0.89(4) .
C13 C14 1.355(5) .
C13 C12 1.405(5) .
C13 H13 0.97(4) .
C14 H14 0.83(4) .
C19 C18 1.402(4) .
C17 C18 1.359(5) .
C17 C16 1.415(5) .
C17 H17 0.97(4) .
C18 H18 0.84(4) .
C16 O11 1.358(4) .
C12 H12 0.91(4) .
O11 C111 1.431(5) .
C111 H11B 1.00(5) .
C111 H11A 0.99(7) .
C111 H11C 0.83(6) .

loop_
_geom_hbond_atom_site_label_D
_geom_hbond_atom_site_label_H
_geom_hbond_atom_site_label_A
_geom_hbond_distance_DH
_geom_hbond_distance_HA
_geom_hbond_distance_DA
_geom_hbond_angle_DHA
_geom_hbond_site_symmetry_A
C12 H12 Cl1 0.91(4) 2.73(4) 3.551(4) 151(3) 3_655
C15 H15 Cl1 0.89(4) 2.78(4) 3.630(3) 159(3) 2_545
C111 H11A O11 0.99(7) 2.63(7) 3.598(6) 166(5) 3_456

loop_
_geom_torsion_atom_site_label_1
_geom_torsion_atom_site_label_2
_geom_torsion_atom_site_label_3
_geom_torsion_atom_site_label_4
_geom_torsion
C14 C110 C15 C16 -179.7(3)
C19 C110 C15 C16 -0.4(5)
C12 C13 C14 C110 -1.2(5)
C15 C110 C14 C13 -179.7(3)
C19 C110 C14 C13 0.9(5)
C12 N11 C19 C18 -179.5(3)
Cu N11 C19 C18 0.9(4)
C12 N11 C19 C110 -0.2(4)
Cu N11 C19 C110 -179.8(2)
C14 C110 C19 N11 -0.2(4)
C15 C110 C19 N11 -179.6(3)
C14 C110 C19 C18 179.1(3)
C15 C110 C19 C18 -0.3(4)
C16 C17 C18 C19 0.3(5)
N11 C19 C18 C17 179.6(3)
C110 C19 C18 C17 0.3(5)
C110 C15 C16 O11 -179.8(3)
C110 C15 C16 C17 0.9(5)
C18 C17 C16 O11 179.7(3)
C18 C17 C16 C15 -0.9(5)
C19 N11 C12 C13 -0.1(5)
Cu N11 C12 C13 179.6(3)
C14 C13 C12 N11 0.8(6)
C15 C16 O11 C111 -7.6(6)
C17 C16 O11 C111 171.7(4)
